data_7153939
loop_
_publ_author_name
'Sakthivel, Karuppusamy'
'Srinivasan, Kannupal'

_publ_section_title
;
 Synthesis of 3,3-disubstituted-2,3-dihydroazanaphthoquinones via
 simultaneous alkyne oxidation and nitrile hydration of
 ortho-alkynylarenenitriles.
;
_journal_issue 33
_journal_name_full 'Organic &amp; biomolecular chemistry'
_journal_page_first 6440
_journal_page_last 6446
_journal_paper_doi 10.1039/c4ob00852a
_journal_volume 12
_journal_year 2014
_chemical_formula_sum 'C25 H21 N O4'
_chemical_formula_weight 399.43
_chemical_name_systematic
;
 ?
;
_space_group_IT_number 2
_symmetry_space_group_name_Hall '-P 1'
_symmetry_space_group_name_H-M 'P -1'
_atom_sites_solution_hydrogens geom
_atom_sites_solution_primary direct
_atom_sites_solution_secondary difmap
_audit_creation_method SHELXL-97
_cell_angle_alpha 104.955(6)
_cell_angle_beta 96.292(5)
_cell_angle_gamma 96.603(5)
_cell_formula_units_Z 2
_cell_length_a 8.4396(6)
_cell_length_b 10.7479(7)
_cell_length_c 11.8458(7)
_cell_measurement_temperature 293(2)
_cell_volume 1020.31(12)
_computing_structure_refinement 'SHELXL-97 (Sheldrick, 1997)'
_diffrn_ambient_temperature 293(2)
_diffrn_measured_fraction_theta_full 0.994
_diffrn_measured_fraction_theta_max 0.859
_diffrn_radiation_monochromator graphite
_diffrn_radiation_source 'fine-focus sealed tube'
_diffrn_radiation_type MoK\a
_diffrn_radiation_wavelength 0.71073
_diffrn_reflns_av_R_equivalents 0.0349
_diffrn_reflns_av_sigmaI/netI 0.0622
_diffrn_reflns_limit_h_max 11
_diffrn_reflns_limit_h_min -11
_diffrn_reflns_limit_k_max 13
_diffrn_reflns_limit_k_min -14
_diffrn_reflns_limit_l_max 16
_diffrn_reflns_limit_l_min -15
_diffrn_reflns_number 11252
_diffrn_reflns_theta_full 25.00
_diffrn_reflns_theta_max 29.15
_diffrn_reflns_theta_min 3.88
_exptl_absorpt_coefficient_mu 0.088
_exptl_crystal_density_diffrn 1.300
_exptl_crystal_density_method 'not measured'
_exptl_crystal_F_000 420
_refine_diff_density_max 0.201
_refine_diff_density_min -0.181
_refine_diff_density_rms 0.036
_refine_ls_extinction_method none
_refine_ls_goodness_of_fit_ref 1.015
_refine_ls_hydrogen_treatment mixed
_refine_ls_matrix_type full
_refine_ls_number_parameters 271
_refine_ls_number_reflns 4730
_refine_ls_number_restraints 0
_refine_ls_restrained_S_all 1.015
_refine_ls_R_factor_all 0.1113
_refine_ls_R_factor_gt 0.0558
_refine_ls_shift/su_max 0.000
_refine_ls_shift/su_mean 0.000
_refine_ls_structure_factor_coef Fsqd
_refine_ls_weighting_details 'calc w=1/[\s^2^(Fo^2^)+(0.0555P)^2^+0.0049P] where P=(Fo^2^+2Fc^2^)/3'
_refine_ls_weighting_scheme calc
_refine_ls_wR_factor_gt 0.1170
_refine_ls_wR_factor_ref 0.1386
_reflns_number_gt 2673
_reflns_number_total 4730
_reflns_threshold_expression >2sigma(I)
_cod_data_source_file c4ob00852a2.cif
_cod_data_source_block cs-sr-1
_cod_depositor_comments 'Adding full bibliography for 7153939.cif.'
_cod_database_code 7153939

loop_
_symmetry_equiv_pos_as_xyz
'x, y, z'
'-x, -y, -z'

loop_
_atom_site_label
_atom_site_type_symbol
_atom_site_fract_x
_atom_site_fract_y
_atom_site_fract_z
_atom_site_U_iso_or_equiv
_atom_site_adp_type
_atom_site_occupancy
_atom_site_symmetry_multiplicity
_atom_site_calc_flag
_atom_site_refinement_flags
O1 O 0.46678(15) 0.08686(13) -0.10581(11) 0.0493(4) Uani 1 1 d .
O2 O 0.38335(17) 0.47064(13) 0.25616(12) 0.0570(4) Uani 1 1 d .
O3 O 0.24505(17) 0.42435(14) -0.28752(12) 0.0604(4) Uani 1 1 d .
O4 O 0.18384(18) 0.60302(14) -0.11553(13) 0.0635(4) Uani 1 1 d .
N1 N 0.45145(16) 0.16127(14) 0.08775(12) 0.0384(4) Uani 1 1 d .
H1 H 0.5057 0.1021 0.1007 0.046 Uiso 1 1 calc R
C1 C 0.39308(19) 0.24277(17) 0.19002(15) 0.0348(4) Uani 1 1 d .
C2 C 0.37311(19) 0.37607(18) 0.17123(16) 0.0379(4) Uani 1 1 d .
C3 C 0.33381(19) 0.38368(17) 0.04959(15) 0.0348(4) Uani 1 1 d .
C4 C 0.2748(2) 0.49314(18) 0.02833(17) 0.0409(5) Uani 1 1 d .
H4 H 0.2574 0.5598 0.0914 0.049 Uiso 1 1 calc R
C5 C 0.2425(2) 0.50286(18) -0.08461(17) 0.0434(5) Uani 1 1 d .
C6 C 0.2754(2) 0.40268(19) -0.18015(17) 0.0430(5) Uani 1 1 d .
C7 C 0.3325(2) 0.29534(18) -0.15878(16) 0.0404(5) Uani 1 1 d .
H7 H 0.3522 0.2292 -0.2214 0.049 Uiso 1 1 calc R
C8 C 0.36109(19) 0.28468(17) -0.04399(15) 0.0346(4) Uani 1 1 d .
C9 C 0.42881(19) 0.16981(18) -0.02347(16) 0.0365(4) Uani 1 1 d .
C10 C 0.2885(3) 0.3336(3) -0.38567(19) 0.0778(7) Uani 1 1 d .
H10A H 0.2610 0.3594 -0.4563 0.117 Uiso 1 1 calc R
H10B H 0.2314 0.2485 -0.3938 0.117 Uiso 1 1 calc R
H10C H 0.4024 0.3318 -0.3731 0.117 Uiso 1 1 calc R
C11 C 0.1421(3) 0.7033(2) -0.0241(2) 0.0640(6) Uani 1 1 d .
H11A H 0.1023 0.7684 -0.0573 0.096 Uiso 1 1 calc R
H11B H 0.2356 0.7423 0.0333 0.096 Uiso 1 1 calc R
H11C H 0.0600 0.6669 0.0131 0.096 Uiso 1 1 calc R
C12 C 0.5161(2) 0.25882(19) 0.29782(16) 0.0419(5) Uani 1 1 d .
H12 H 0.5908 0.3346 0.3217 0.050 Uiso 1 1 calc R
C13 C 0.5259(2) 0.1757(2) 0.35970(18) 0.0517(5) Uani 1 1 d .
H13 H 0.4473 0.1025 0.3373 0.062 Uiso 1 1 calc R
C14 C 0.6472(2) 0.1846(2) 0.46095(17) 0.0476(5) Uani 1 1 d .
C15 C 0.7234(2) 0.3027(2) 0.53400(18) 0.0599(6) Uani 1 1 d .
H15 H 0.6959 0.3792 0.5198 0.072 Uiso 1 1 calc R
C16 C 0.8410(3) 0.3097(3) 0.6289(2) 0.0751(7) Uani 1 1 d .
H16 H 0.8914 0.3901 0.6776 0.090 Uiso 1 1 calc R
C17 C 0.8813(3) 0.1971(3) 0.6495(2) 0.0830(8) Uani 1 1 d .
H17 H 0.9596 0.2010 0.7125 0.100 Uiso 1 1 calc R
C18 C 0.8067(3) 0.0773(3) 0.5773(2) 0.0817(8) Uani 1 1 d .
H18 H 0.8349 0.0009 0.5912 0.098 Uiso 1 1 calc R
C19 C 0.6906(3) 0.0724(3) 0.4848(2) 0.0677(7) Uani 1 1 d .
H19 H 0.6398 -0.0082 0.4369 0.081 Uiso 1 1 calc R
C20 C 0.2246(2) 0.18201(18) 0.20525(15) 0.0364(4) Uani 1 1 d .
C21 C 0.1394(2) 0.2517(2) 0.28659(17) 0.0545(6) Uani 1 1 d .
H21 H 0.1843 0.3352 0.3319 0.065 Uiso 1 1 calc R
C22 C -0.0110(3) 0.1994(3) 0.3015(2) 0.0684(7) Uani 1 1 d .
H22 H -0.0666 0.2479 0.3566 0.082 Uiso 1 1 calc R
C23 C -0.0797(2) 0.0764(3) 0.23579(19) 0.0613(6) Uani 1 1 d .
H23 H -0.1816 0.0413 0.2456 0.074 Uiso 1 1 calc R
C24 C 0.0038(2) 0.0063(2) 0.15580(19) 0.0562(6) Uani 1 1 d .
H24 H -0.0413 -0.0775 0.1115 0.067 Uiso 1 1 calc R
C25 C 0.1547(2) 0.05832(19) 0.13978(17) 0.0467(5) Uani 1 1 d .
H25 H 0.2095 0.0095 0.0844 0.056 Uiso 1 1 calc R

loop_
_atom_site_aniso_label
_atom_site_aniso_U_11
_atom_site_aniso_U_22
_atom_site_aniso_U_33
_atom_site_aniso_U_23
_atom_site_aniso_U_13
_atom_site_aniso_U_12
O1 0.0684(9) 0.0442(8) 0.0388(8) 0.0078(6) 0.0161(7) 0.0222(7)
O2 0.0856(10) 0.0428(9) 0.0383(8) 0.0014(7) 0.0047(7) 0.0189(7)
O3 0.0822(10) 0.0605(10) 0.0406(8) 0.0209(7) -0.0001(7) 0.0112(8)
O4 0.0894(11) 0.0477(10) 0.0603(10) 0.0241(8) 0.0026(8) 0.0247(8)
N1 0.0427(8) 0.0410(10) 0.0349(9) 0.0095(7) 0.0088(7) 0.0192(7)
C1 0.0381(9) 0.0363(11) 0.0306(9) 0.0077(8) 0.0063(7) 0.0104(8)
C2 0.0380(10) 0.0378(11) 0.0364(10) 0.0064(9) 0.0058(8) 0.0080(8)
C3 0.0353(9) 0.0322(10) 0.0356(10) 0.0082(8) 0.0049(8) 0.0033(8)
C4 0.0443(10) 0.0330(11) 0.0436(11) 0.0076(8) 0.0065(9) 0.0056(8)
C5 0.0457(11) 0.0357(12) 0.0492(12) 0.0159(9) 0.0010(9) 0.0041(9)
C6 0.0449(10) 0.0439(12) 0.0397(11) 0.0154(9) 0.0004(9) 0.0008(9)
C7 0.0459(10) 0.0373(11) 0.0347(10) 0.0054(8) 0.0045(8) 0.0035(8)
C8 0.0344(9) 0.0329(10) 0.0349(10) 0.0075(8) 0.0049(8) 0.0021(7)
C9 0.0349(9) 0.0373(11) 0.0362(10) 0.0084(8) 0.0058(8) 0.0044(8)
C10 0.116(2) 0.0786(18) 0.0369(13) 0.0156(12) 0.0069(13) 0.0116(15)
C11 0.0753(15) 0.0435(14) 0.0784(17) 0.0212(12) 0.0079(13) 0.0221(11)
C12 0.0392(10) 0.0428(12) 0.0403(11) 0.0084(9) -0.0018(8) 0.0057(8)
C13 0.0461(11) 0.0610(14) 0.0467(12) 0.0200(11) -0.0029(9) 0.0001(10)
C14 0.0384(10) 0.0669(15) 0.0411(11) 0.0205(11) 0.0066(9) 0.0087(10)
C15 0.0598(13) 0.0715(16) 0.0449(12) 0.0059(11) 0.0015(10) 0.0244(11)
C16 0.0667(15) 0.092(2) 0.0550(15) 0.0017(14) -0.0090(12) 0.0245(13)
C17 0.0667(16) 0.122(3) 0.0635(17) 0.0384(18) -0.0111(13) 0.0170(17)
C18 0.0705(16) 0.099(2) 0.0869(19) 0.0567(17) -0.0099(14) 0.0065(15)
C19 0.0645(14) 0.0788(18) 0.0637(15) 0.0375(13) -0.0060(12) 0.0001(12)
C20 0.0371(9) 0.0462(12) 0.0269(9) 0.0124(8) 0.0006(7) 0.0091(8)
C21 0.0513(12) 0.0613(14) 0.0424(12) -0.0011(10) 0.0119(9) 0.0046(10)
C22 0.0519(13) 0.095(2) 0.0542(14) 0.0082(14) 0.0217(11) 0.0112(13)
C23 0.0413(11) 0.0913(19) 0.0512(13) 0.0253(13) 0.0057(10) -0.0019(12)
C24 0.0539(12) 0.0576(14) 0.0526(13) 0.0164(11) 0.0007(11) -0.0057(10)
C25 0.0487(11) 0.0458(12) 0.0441(11) 0.0091(9) 0.0083(9) 0.0062(9)

loop_
_atom_type_symbol
_atom_type_description
_atom_type_scat_dispersion_real
_atom_type_scat_dispersion_imag
_atom_type_scat_source
C C 0.0033 0.0016 'International Tables Vol C Tables 4.2.6.8 and 6.1.1.4'
H H 0.0000 0.0000 'International Tables Vol C Tables 4.2.6.8 and 6.1.1.4'
N N 0.0061 0.0033 'International Tables Vol C Tables 4.2.6.8 and 6.1.1.4'
O O 0.0106 0.0060 'International Tables Vol C Tables 4.2.6.8 and 6.1.1.4'

loop_
_geom_angle_atom_site_label_1
_geom_angle_atom_site_label_2
_geom_angle_atom_site_label_3
_geom_angle
C6 O3 C10 117.40(17)
C5 O4 C11 117.53(16)
C9 N1 C1 126.63(15)
C9 N1 H1 116.7
C1 N1 H1 116.7
N1 C1 C12 107.81(13)
N1 C1 C2 110.27(14)
C12 C1 C2 110.01(15)
N1 C1 C20 111.05(14)
C12 C1 C20 111.76(14)
C2 C1 C20 105.96(13)
O2 C2 C3 122.08(18)
O2 C2 C1 119.92(17)
C3 C2 C1 117.94(15)
C8 C3 C4 119.93(17)
C8 C3 C2 119.95(17)
C4 C3 C2 120.07(16)
C5 C4 C3 120.48(18)
C5 C4 H4 119.8
C3 C4 H4 119.8
O4 C5 C4 125.57(18)
O4 C5 C6 115.09(17)
C4 C5 C6 119.32(18)
O3 C6 C7 125.62(18)
O3 C6 C5 114.51(18)
C7 C6 C5 119.87(18)
C6 C7 C8 120.40(18)
C6 C7 H7 119.8
C8 C7 H7 119.8
C3 C8 C7 119.94(17)
C3 C8 C9 120.94(16)
C7 C8 C9 119.03(16)
O1 C9 N1 121.44(17)
O1 C9 C8 121.11(16)
N1 C9 C8 117.43(16)
O3 C10 H10A 109.5
O3 C10 H10B 109.5
H10A C10 H10B 109.5
O3 C10 H10C 109.5
H10A C10 H10C 109.5
H10B C10 H10C 109.5
O4 C11 H11A 109.5
O4 C11 H11B 109.5
H11A C11 H11B 109.5
O4 C11 H11C 109.5
H11A C11 H11C 109.5
H11B C11 H11C 109.5
C13 C12 C1 125.47(17)
C13 C12 H12 117.3
C1 C12 H12 117.3
C12 C13 C14 127.20(19)
C12 C13 H13 116.4
C14 C13 H13 116.4
C15 C14 C19 117.9(2)
C15 C14 C13 121.9(2)
C19 C14 C13 120.3(2)
C14 C15 C16 121.3(2)
C14 C15 H15 119.4
C16 C15 H15 119.4
C17 C16 C15 119.3(2)
C17 C16 H16 120.4
C15 C16 H16 120.4
C16 C17 C18 120.5(2)
C16 C17 H17 119.7
C18 C17 H17 119.7
C19 C18 C17 119.3(3)
C19 C18 H18 120.3
C17 C18 H18 120.3
C18 C19 C14 121.7(2)
C18 C19 H19 119.1
C14 C19 H19 119.1
C25 C20 C21 118.05(17)
C25 C20 C1 121.93(16)
C21 C20 C1 120.02(17)
C22 C21 C20 121.0(2)
C22 C21 H21 119.5
C20 C21 H21 119.5
C23 C22 C21 120.6(2)
C23 C22 H22 119.7
C21 C22 H22 119.7
C24 C23 C22 119.0(2)
C24 C23 H23 120.5
C22 C23 H23 120.5
C23 C24 C25 120.9(2)
C23 C24 H24 119.6
C25 C24 H24 119.6
C20 C25 C24 120.59(19)
C20 C25 H25 119.7
C24 C25 H25 119.7

loop_
_geom_bond_atom_site_label_1
_geom_bond_atom_site_label_2
_geom_bond_distance
O1 C9 1.239(2)
O2 C2 1.219(2)
O3 C6 1.354(2)
O3 C10 1.424(3)
O4 C5 1.351(2)
O4 C11 1.424(2)
N1 C9 1.339(2)
N1 C1 1.470(2)
N1 H1 0.8600
C1 C12 1.514(2)
C1 C2 1.531(3)
C1 C20 1.544(2)
C2 C3 1.468(2)
C3 C8 1.385(2)
C3 C4 1.398(2)
C4 C5 1.369(3)
C4 H4 0.9300
C5 C6 1.424(3)
C6 C7 1.371(3)
C7 C8 1.391(2)
C7 H7 0.9300
C8 C9 1.482(3)
C10 H10A 0.9600
C10 H10B 0.9600
C10 H10C 0.9600
C11 H11A 0.9600
C11 H11B 0.9600
C11 H11C 0.9600
C12 C13 1.297(3)
C12 H12 0.9300
C13 C14 1.464(3)
C13 H13 0.9300
C14 C15 1.377(3)
C14 C19 1.386(3)
C15 C16 1.396(3)
C15 H15 0.9300
C16 C17 1.368(4)
C16 H16 0.9300
C17 C18 1.382(4)
C17 H17 0.9300
C18 C19 1.374(3)
C18 H18 0.9300
C19 H19 0.9300
C20 C25 1.380(2)
C20 C21 1.382(2)
C21 C22 1.376(3)
C21 H21 0.9300
C22 C23 1.373(3)
C22 H22 0.9300
C23 C24 1.364(3)
C23 H23 0.9300
C24 C25 1.383(3)
C24 H24 0.9300
C25 H25 0.9300
